data_1573848
loop_
_publ_author_name
'Maximilian H. Pohle'
'Michael B\"ohme'
'Thomas Lohmiller'
'Sven Ziegenbalg'
'Louis Blechschmidt'
'Helmar G\"orls'
'Alexander Schnegg'
'Winfried Plass'

_publ_contact_author
;
      Winfried Plass
      Institut f\"ur Anorganische und Analytische Chemie
      Friedrich-Schiller-Universit\"at Jena
      Humboldtstr. 8
      07743 Jena
      Germany
;
_publ_contact_author_email sekr.plass@uni-jena.de
_publ_contact_author_fax '03641 948 132'
_publ_contact_author_phone '03641 948 130'
_publ_section_title
;
 Magnetic Anisotropy and Relaxation of Pseudotetrahedral [N~2~O~2~]
 Bis-Chelate Cobalt(II) Single-Ion Magnets Controlled by Dihedral Twist
 Through Solvomorphism
;
_journal_coden_ASTM CEUJED
_journal_issue 14
_journal_name_full 'Chemistry - A European Journal'
_journal_page_first e202202966(1)
_journal_page_last e202202966(7)
_journal_paper_doi 10.1002/chem.202202966
_journal_volume 29
_journal_year 2023
_chemical_formula_moiety 'C38 H28 Co N2 O2, 2(C H4 O)'
_chemical_formula_sum 'C40 H36 Co N2 O4'
_chemical_formula_weight 667.64
_space_group_crystal_system monoclinic
_space_group_IT_number 14
_space_group_name_Hall '-P 2yn'
_space_group_name_H-M_alt 'P 1 21/n 1'
_atom_sites_solution_hydrogens geom
_atom_sites_solution_primary direct
_atom_sites_solution_secondary difmap
_audit_creation_method SHELXL-2018/3
_cell_angle_alpha 90
_cell_angle_beta 91.048(1)
_cell_angle_gamma 90
_cell_formula_units_Z 4
_cell_length_a 12.5799(4)
_cell_length_b 19.2608(5)
_cell_length_c 13.4268(4)
_cell_measurement_reflns_used 36146
_cell_measurement_temperature 133(2)
_cell_measurement_theta_max 25.680
_cell_measurement_theta_min 1.057
_cell_volume 3252.76(16)
_computing_cell_refinement DENZO
_computing_data_collection COLLECT
_computing_data_reduction DENZO
_computing_molecular_graphics SHELXTL/PC
_computing_publication_material 'SHELXL-2018/3 (Sheldrick, 2018)'
_computing_structure_refinement 'SHELXL-2018/3 (Sheldrick, 2018)'
_computing_structure_solution 'SHELXS-97 (Sheldrick, 2008)'
_diffrn_ambient_temperature 133(2)
_diffrn_measured_fraction_theta_full 0.998
_diffrn_measured_fraction_theta_max 0.998
_diffrn_measurement_device_type KappaCCD
_diffrn_measurement_method 'phi + omega - scans'
_diffrn_radiation_type MoK\a
_diffrn_radiation_wavelength 0.71073
_diffrn_reflns_av_R_equivalents 0.0705
_diffrn_reflns_av_unetI/netI 0.0567
_diffrn_reflns_Laue_measured_fraction_full 0.998
_diffrn_reflns_Laue_measured_fraction_max 0.998
_diffrn_reflns_limit_h_max 15
_diffrn_reflns_limit_h_min -15
_diffrn_reflns_limit_k_max 23
_diffrn_reflns_limit_k_min -23
_diffrn_reflns_limit_l_max 16
_diffrn_reflns_limit_l_min -13
_diffrn_reflns_number 36146
_diffrn_reflns_point_group_measured_fraction_full 0.998
_diffrn_reflns_point_group_measured_fraction_max 0.998
_diffrn_reflns_theta_full 25.242
_diffrn_reflns_theta_max 25.680
_diffrn_reflns_theta_min 1.057
_exptl_absorpt_coefficient_mu 0.573
_exptl_absorpt_correction_T_max 0.7456
_exptl_absorpt_correction_T_min 0.6124
_exptl_absorpt_correction_type multi-scan
_exptl_absorpt_process_details
; 
 SADABS 2016/2: Krause, L., Herbst-Irmer, R., Sheldrick G.M. & Stalke D., 
 J. Appl. Cryst. 48 (2015) 3-10 
;
_exptl_crystal_colour brown
_exptl_crystal_density_diffrn 1.363
_exptl_crystal_density_method 'not measured'
_exptl_crystal_description prism
_exptl_crystal_F_000 1396
_exptl_crystal_size_max 0.048
_exptl_crystal_size_mid 0.042
_exptl_crystal_size_min 0.034
_refine_diff_density_max 1.216
_refine_diff_density_min -0.757
_refine_diff_density_rms 0.103
_refine_ls_extinction_coef .
_refine_ls_extinction_method none
_refine_ls_goodness_of_fit_ref 1.056
_refine_ls_hydrogen_treatment constr
_refine_ls_matrix_type full
_refine_ls_number_parameters 429
_refine_ls_number_reflns 6169
_refine_ls_number_restraints 0
_refine_ls_restrained_S_all 1.056
_refine_ls_R_factor_all 0.0942
_refine_ls_R_factor_gt 0.0723
_refine_ls_shift/su_max 0.001
_refine_ls_shift/su_mean 0.000
_refine_ls_structure_factor_coef Fsqd
_refine_ls_weighting_details 'w=1/[\s^2^(Fo^2^)+(0.0896P)^2^+15.3786P] where P=(Fo^2^+2Fc^2^)/3'
_refine_ls_weighting_scheme calc
_refine_ls_wR_factor_gt 0.1840
_refine_ls_wR_factor_ref 0.2072
_reflns_Friedel_coverage 0.000
_reflns_Friedel_fraction_full .
_reflns_Friedel_fraction_max .
_reflns_number_gt 4970
_reflns_number_total 6169
_reflns_threshold_expression 'I > 2\s(I)'
_cod_data_source_file FO5341.cif
_cod_data_source_block FO5341_1*2MeOH
_cod_original_cell_volume 3252.75(16)
_cod_original_sg_symbol_H-M 'P 21/n'
_cod_database_code 1573848
_shelx_shelxl_version_number 2018/3
_shelx_space_group_comment
; 
The symmetry employed for this shelxl refinement is uniquely defined 
by the following loop, which should always be used as a source of 
symmetry information in preference to the above space-group names. 
They are only intended as comments. 
;
_shelx_estimated_absorpt_t_min 0.962
_shelx_estimated_absorpt_t_max 0.970

loop_
_space_group_symop_operation_xyz
'x, y, z'
'-x+1/2, y+1/2, -z+1/2'
'-x, -y, -z'
'x-1/2, -y-1/2, z-1/2'

loop_
_atom_site_label
_atom_site_type_symbol
_atom_site_fract_x
_atom_site_fract_y
_atom_site_fract_z
_atom_site_U_iso_or_equiv
_atom_site_adp_type
_atom_site_occupancy
_atom_site_site_symmetry_order
_atom_site_calc_flag
_atom_site_refinement_flags_posn
_atom_site_refinement_flags_adp
_atom_site_refinement_flags_occupancy
_atom_site_disorder_assembly
_atom_site_disorder_group
Co1 Co 0.78091(5) 0.75397(3) -0.00170(6) 0.0175(2) Uani 1 1 d . . . . .
O1 O 0.8854(3) 0.81129(19) 0.0659(3) 0.0221(9) Uani 1 1 d . . . . .
O2 O 0.8828(3) 0.6934(2) -0.0584(3) 0.0218(9) Uani 1 1 d . . . . .
N1 N 0.6796(4) 0.7540(2) 0.1124(4) 0.0185(11) Uani 1 1 d . . . . .
N2 N 0.6836(4) 0.7547(2) -0.1232(4) 0.0173(10) Uani 1 1 d . . . . .
C1 C 0.8722(5) 0.8476(3) 0.1484(4) 0.0177(12) Uani 1 1 d . . . . .
C2 C 0.9536(5) 0.8935(3) 0.1793(4) 0.0208(12) Uani 1 1 d . . . . .
H2A H 1.016539 0.896509 0.141472 0.025 Uiso 1 1 calc R U . . .
C3 C 0.9438(5) 0.9346(3) 0.2639(5) 0.0252(13) Uani 1 1 d . . . . .
H3A H 0.999220 0.965826 0.282388 0.030 Uiso 1 1 calc R U . . .
C4 C 0.8536(5) 0.9302(3) 0.3211(4) 0.0246(13) Uani 1 1 d . . . . .
H4A H 0.846534 0.958223 0.378835 0.029 Uiso 1 1 calc R U . . .
C5 C 0.7745(5) 0.8846(3) 0.2931(4) 0.0214(12) Uani 1 1 d . . . . .
H5A H 0.713041 0.881370 0.332878 0.026 Uiso 1 1 calc R U . . .
C6 C 0.7810(5) 0.8422(2) 0.2073(4) 0.0167(11) Uani 1 1 d . . . . .
C7 C 0.6928(5) 0.7961(3) 0.1875(4) 0.0188(12) Uani 1 1 d . . . . .
H7A H 0.637729 0.796474 0.234933 0.023 Uiso 1 1 calc R U . . .
C8 C 0.5830(5) 0.7159(3) 0.1058(4) 0.0179(12) Uani 1 1 d . . . . .
C9 C 0.4852(5) 0.7491(3) 0.1171(5) 0.0243(14) Uani 1 1 d . . . . .
H9A H 0.483901 0.796839 0.134836 0.029 Uiso 1 1 calc R U . . .
C10 C 0.3909(5) 0.7142(3) 0.1033(5) 0.0292(14) Uani 1 1 d . . . . .
H10A H 0.325274 0.737816 0.111241 0.035 Uiso 1 1 calc R U . . .
C11 C 0.3914(5) 0.6441(3) 0.0775(5) 0.0284(14) Uani 1 1 d . . . . .
H11A H 0.326402 0.619628 0.067846 0.034 Uiso 1 1 calc R U . . .
C12 C 0.4875(5) 0.6105(3) 0.0661(5) 0.0273(14) Uani 1 1 d . . . . .
H12A H 0.487675 0.562690 0.048990 0.033 Uiso 1 1 calc R U . . .
C13 C 0.5839(5) 0.6448(3) 0.0789(4) 0.0196(12) Uani 1 1 d . . . . .
C14 C 0.6846(5) 0.6058(3) 0.0686(5) 0.0235(13) Uani 1 1 d . . . . .
C15 C 0.6994(6) 0.5645(3) -0.0156(5) 0.0305(15) Uani 1 1 d . . . . .
H15A H 0.647968 0.563805 -0.068285 0.037 Uiso 1 1 calc R U . . .
C16 C 0.7905(7) 0.5246(3) -0.0204(6) 0.043(2) Uani 1 1 d . . . . .
H16A H 0.801898 0.496655 -0.077619 0.051 Uiso 1 1 calc R U . . .
C17 C 0.8667(6) 0.5244(4) 0.0574(7) 0.050(2) Uani 1 1 d . . . . .
H17A H 0.928682 0.496488 0.052832 0.060 Uiso 1 1 calc R U . . .
C18 C 0.8510(6) 0.5650(3) 0.1406(6) 0.0416(18) Uani 1 1 d . . . . .
H18A H 0.901815 0.564651 0.193794 0.050 Uiso 1 1 calc R U . . .
C19 C 0.7626(5) 0.6057(3) 0.1464(5) 0.0307(15) Uani 1 1 d . . . . .
H19A H 0.752976 0.634215 0.203221 0.037 Uiso 1 1 calc R U . . .
C20 C 0.8755(4) 0.6609(2) -0.1432(4) 0.0164(11) Uani 1 1 d . . . . .
C21 C 0.9591(5) 0.6153(3) -0.1701(4) 0.0210(12) Uani 1 1 d . . . . .
H21A H 1.020118 0.611338 -0.127716 0.025 Uiso 1 1 calc R U . . .
C22 C 0.9532(5) 0.5767(3) -0.2563(4) 0.0252(13) Uani 1 1 d . . . . .
H22A H 1.009726 0.546106 -0.271703 0.030 Uiso 1 1 calc R U . . .
C23 C 0.8650(5) 0.5817(3) -0.3224(5) 0.0245(13) Uani 1 1 d . . . . .
H23A H 0.861359 0.554227 -0.381137 0.029 Uiso 1 1 calc R U . . .
C24 C 0.7849(5) 0.6267(3) -0.3001(4) 0.0199(11) Uani 1 1 d . . . . .
H24A H 0.725831 0.630822 -0.344818 0.024 Uiso 1 1 calc R U . . .
C25 C 0.7877(5) 0.6674(3) -0.2123(4) 0.0177(11) Uani 1 1 d . . . . .
C26 C 0.6978(5) 0.7124(3) -0.1980(4) 0.0191(12) Uani 1 1 d . . . . .
H26A H 0.643343 0.711295 -0.247903 0.023 Uiso 1 1 calc R U . . .
C27 C 0.5836(5) 0.7897(3) -0.1211(4) 0.0175(11) Uani 1 1 d . . . . .
C28 C 0.4890(5) 0.7539(3) -0.1399(5) 0.0219(13) Uani 1 1 d . . . . .
H28A H 0.491951 0.706644 -0.160050 0.026 Uiso 1 1 calc R U . . .
C29 C 0.3908(5) 0.7856(3) -0.1297(5) 0.0257(13) Uani 1 1 d . . . . .
H29A H 0.327176 0.760454 -0.143210 0.031 Uiso 1 1 calc R U . . .
C30 C 0.3867(5) 0.8542(3) -0.0997(5) 0.0286(14) Uani 1 1 d . . . . .
H30A H 0.319915 0.876463 -0.092302 0.034 Uiso 1 1 calc R U . . .
C31 C 0.4794(5) 0.8903(3) -0.0805(5) 0.0250(13) Uani 1 1 d . . . . .
H31A H 0.475195 0.937430 -0.059920 0.030 Uiso 1 1 calc R U . . .
C32 C 0.5795(5) 0.8598(3) -0.0903(4) 0.0197(12) Uani 1 1 d . . . . .
C33 C 0.6757(5) 0.9022(3) -0.0689(4) 0.0208(12) Uani 1 1 d . . . . .
C34 C 0.6832(5) 0.9407(3) 0.0196(5) 0.0239(13) Uani 1 1 d . . . . .
H34A H 0.628431 0.936864 0.067138 0.029 Uiso 1 1 calc R U . . .
C35 C 0.7687(6) 0.9841(3) 0.0392(5) 0.0309(15) Uani 1 1 d . . . . .
H35A H 0.772607 1.009353 0.099918 0.037 Uiso 1 1 calc R U . . .
C36 C 0.8478(6) 0.9907(3) -0.0294(6) 0.0369(17) Uani 1 1 d . . . . .
H36A H 0.906410 1.020774 -0.016660 0.044 Uiso 1 1 calc R U . . .
C37 C 0.8412(6) 0.9531(3) -0.1173(6) 0.0385(17) Uani 1 1 d . . . . .
H37A H 0.895820 0.957727 -0.164741 0.046 Uiso 1 1 calc R U . . .
C38 C 0.7564(5) 0.9087(3) -0.1375(5) 0.0283(14) Uani 1 1 d . . . . .
H38A H 0.753709 0.882896 -0.197794 0.034 Uiso 1 1 calc R U . . .
O1M O 1.0866(4) 0.7530(2) 0.0724(4) 0.0403(12) Uani 1 1 d . . . . .
H1M H 1.024787 0.769340 0.074424 0.060 Uiso 1 1 calc R U . . .
C1M C 1.0843(7) 0.6806(4) 0.0981(7) 0.049(2) Uani 1 1 d . . . . .
H1M1 H 1.153578 0.666834 0.126247 0.074 Uiso 1 1 calc R U . . .
H1M2 H 1.068653 0.653006 0.038283 0.074 Uiso 1 1 calc R U . . .
H1M3 H 1.029094 0.672549 0.147364 0.074 Uiso 1 1 calc R U . . .
O2M O 1.1333(5) 0.7937(4) -0.1237(4) 0.0605(16) Uani 1 1 d . . . . .
H2M H 1.122745 0.770851 -0.071554 0.091 Uiso 1 1 calc R U . . .
C2M C 1.0493(6) 0.8390(4) -0.1404(6) 0.0443(18) Uani 1 1 d . . . . .
H2M1 H 1.033473 0.863576 -0.078521 0.066 Uiso 1 1 calc R U . . .
H2M2 H 0.986511 0.812831 -0.162823 0.066 Uiso 1 1 calc R U . . .
H2M3 H 1.068572 0.872707 -0.191732 0.066 Uiso 1 1 calc R U . . .

loop_
_atom_site_aniso_label
_atom_site_aniso_U_11
_atom_site_aniso_U_22
_atom_site_aniso_U_33
_atom_site_aniso_U_23
_atom_site_aniso_U_13
_atom_site_aniso_U_12
Co1 0.0228(4) 0.0163(3) 0.0132(3) -0.0033(3) -0.0016(4) 0.0013(3)
O1 0.029(2) 0.0187(19) 0.019(2) -0.0042(15) 0.0008(18) -0.0004(16)
O2 0.029(2) 0.0215(19) 0.0144(19) -0.0037(16) -0.0024(17) 0.0050(17)
N1 0.028(3) 0.009(2) 0.019(2) -0.0004(17) -0.001(2) 0.0036(17)
N2 0.024(3) 0.010(2) 0.018(2) -0.0002(17) 0.000(2) -0.0012(17)
C1 0.030(3) 0.011(2) 0.012(3) 0.0004(19) -0.003(2) 0.002(2)
C2 0.023(3) 0.019(3) 0.021(3) 0.003(2) 0.000(2) -0.001(2)
C3 0.035(4) 0.011(2) 0.030(3) 0.001(2) -0.008(3) -0.004(2)
C4 0.037(4) 0.017(3) 0.020(3) -0.006(2) -0.005(3) -0.001(2)
C5 0.032(3) 0.015(2) 0.017(3) -0.002(2) 0.000(3) 0.003(2)
C6 0.026(3) 0.010(2) 0.014(3) 0.0012(18) -0.002(2) 0.004(2)
C7 0.027(3) 0.011(2) 0.018(3) 0.002(2) 0.003(2) 0.002(2)
C8 0.029(3) 0.014(2) 0.010(2) -0.0011(19) 0.000(2) 0.000(2)
C9 0.035(3) 0.014(3) 0.025(3) -0.004(2) 0.000(3) 0.004(2)
C10 0.026(3) 0.029(3) 0.033(3) -0.006(3) 0.006(3) 0.004(3)
C11 0.030(3) 0.022(3) 0.034(3) -0.008(3) 0.000(3) -0.009(3)
C12 0.040(4) 0.018(3) 0.024(3) -0.006(2) -0.003(3) -0.003(3)
C13 0.032(3) 0.013(2) 0.014(3) 0.001(2) 0.003(2) -0.003(2)
C14 0.034(3) 0.010(2) 0.026(3) 0.006(2) 0.005(3) 0.000(2)
C15 0.050(4) 0.010(2) 0.032(4) 0.005(2) 0.011(3) 0.000(2)
C16 0.061(5) 0.013(3) 0.056(5) 0.006(3) 0.037(4) 0.004(3)
C17 0.039(4) 0.027(4) 0.084(6) 0.031(4) 0.025(5) 0.016(3)
C18 0.031(4) 0.028(3) 0.066(5) 0.027(4) 0.007(4) 0.004(3)
C19 0.036(4) 0.021(3) 0.035(3) 0.013(3) -0.002(3) 0.000(3)
C20 0.021(3) 0.011(2) 0.018(3) 0.004(2) 0.004(2) -0.001(2)
C21 0.023(3) 0.019(3) 0.021(3) 0.005(2) 0.003(2) 0.003(2)
C22 0.035(3) 0.014(3) 0.027(3) 0.002(2) 0.012(3) 0.004(2)
C23 0.032(3) 0.016(3) 0.025(3) -0.006(2) 0.006(3) -0.003(2)
C24 0.026(3) 0.016(2) 0.018(3) -0.001(2) -0.003(2) -0.002(2)
C25 0.028(3) 0.012(2) 0.014(3) -0.0017(19) -0.001(2) 0.000(2)
C26 0.026(3) 0.018(3) 0.013(2) 0.002(2) -0.002(2) -0.003(2)
C27 0.023(3) 0.016(2) 0.014(3) 0.000(2) 0.001(2) 0.003(2)
C28 0.028(3) 0.017(3) 0.021(3) -0.005(2) -0.001(3) 0.005(2)
C29 0.025(3) 0.026(3) 0.027(3) -0.004(2) -0.008(3) 0.003(2)
C30 0.030(3) 0.025(3) 0.031(3) -0.004(3) -0.006(3) 0.012(3)
C31 0.034(3) 0.015(3) 0.025(3) -0.001(2) 0.000(3) 0.008(2)
C32 0.032(3) 0.013(2) 0.014(3) -0.001(2) -0.003(2) 0.001(2)
C33 0.028(3) 0.012(2) 0.023(3) 0.006(2) -0.004(3) 0.008(2)
C34 0.028(3) 0.012(2) 0.031(3) 0.004(2) -0.001(3) 0.004(2)
C35 0.039(4) 0.014(3) 0.039(4) 0.006(2) -0.014(3) 0.002(3)
C36 0.036(4) 0.019(3) 0.055(5) 0.012(3) -0.009(3) -0.003(3)
C37 0.031(4) 0.029(3) 0.055(5) 0.020(3) 0.010(3) 0.004(3)
C38 0.033(4) 0.019(3) 0.033(3) 0.006(2) 0.005(3) 0.005(2)
O1M 0.031(3) 0.044(3) 0.046(3) -0.006(2) -0.004(2) 0.004(2)
C1M 0.047(5) 0.040(4) 0.061(5) -0.008(4) -0.005(4) 0.012(4)
O2M 0.050(3) 0.084(5) 0.048(4) -0.006(3) 0.010(3) 0.014(3)
C2M 0.046(4) 0.048(4) 0.040(4) -0.008(3) 0.015(4) 0.000(3)

loop_
_atom_type_symbol
_atom_type_description
_atom_type_scat_dispersion_real
_atom_type_scat_dispersion_imag
_atom_type_scat_source
C C 0.0033 0.0016 'International Tables Vol C Tables 4.2.6.8 and 6.1.1.4'
H H 0.0000 0.0000 'International Tables Vol C Tables 4.2.6.8 and 6.1.1.4'
N N 0.0061 0.0033 'International Tables Vol C Tables 4.2.6.8 and 6.1.1.4'
O O 0.0106 0.0060 'International Tables Vol C Tables 4.2.6.8 and 6.1.1.4'
Co Co 0.3494 0.9721 'International Tables Vol C Tables 4.2.6.8 and 6.1.1.4'

loop_
_geom_angle_atom_site_label_1
_geom_angle_atom_site_label_2
_geom_angle_atom_site_label_3
_geom_angle
_geom_angle_site_symmetry_1
_geom_angle_site_symmetry_3
O2 Co1 O1 94.65(15) . .
O2 Co1 N1 138.25(17) . .
O1 Co1 N1 94.44(18) . .
O2 Co1 N2 94.79(18) . .
O1 Co1 N2 140.55(17) . .
N1 Co1 N2 103.43(17) . .
C1 O1 Co1 127.0(4) . .
C20 O2 Co1 127.5(4) . .
C7 N1 C8 117.8(5) . .
C7 N1 Co1 121.1(4) . .
C8 N1 Co1 120.4(4) . .
C26 N2 C27 116.2(5) . .
C26 N2 Co1 121.7(4) . .
C27 N2 Co1 120.5(4) . .
O1 C1 C2 118.5(5) . .
O1 C1 C6 123.1(5) . .
C2 C1 C6 118.4(5) . .
C3 C2 C1 121.5(6) . .
C3 C2 H2A 119.3 . .
C1 C2 H2A 119.3 . .
C4 C3 C2 120.2(5) . .
C4 C3 H3A 119.9 . .
C2 C3 H3A 119.9 . .
C5 C4 C3 118.9(5) . .
C5 C4 H4A 120.5 . .
C3 C4 H4A 120.5 . .
C4 C5 C6 122.6(6) . .
C4 C5 H5A 118.7 . .
C6 C5 H5A 118.7 . .
C1 C6 C5 118.3(5) . .
C1 C6 C7 125.0(5) . .
C5 C6 C7 116.8(5) . .
N1 C7 C6 127.9(5) . .
N1 C7 H7A 116.1 . .
C6 C7 H7A 116.1 . .
C9 C8 C13 118.8(5) . .
C9 C8 N1 120.8(5) . .
C13 C8 N1 120.2(5) . .
C10 C9 C8 121.5(5) . .
C10 C9 H9A 119.3 . .
C8 C9 H9A 119.3 . .
C9 C10 C11 120.0(6) . .
C9 C10 H10A 120.0 . .
C11 C10 H10A 120.0 . .
C12 C11 C10 119.2(6) . .
C12 C11 H11A 120.4 . .
C10 C11 H11A 120.4 . .
C11 C12 C13 121.9(5) . .
C11 C12 H12A 119.1 . .
C13 C12 H12A 119.1 . .
C12 C13 C8 118.7(5) . .
C12 C13 C14 119.6(5) . .
C8 C13 C14 121.7(5) . .
C15 C14 C19 119.6(6) . .
C15 C14 C13 119.4(6) . .
C19 C14 C13 120.8(5) . .
C16 C15 C14 118.5(7) . .
C16 C15 H15A 120.7 . .
C14 C15 H15A 120.7 . .
C15 C16 C17 121.4(7) . .
C15 C16 H16A 119.3 . .
C17 C16 H16A 119.3 . .
C18 C17 C16 119.7(6) . .
C18 C17 H17A 120.2 . .
C16 C17 H17A 120.2 . .
C19 C18 C17 120.0(8) . .
C19 C18 H18A 120.0 . .
C17 C18 H18A 120.0 . .
C18 C19 C14 120.8(7) . .
C18 C19 H19A 119.6 . .
C14 C19 H19A 119.6 . .
O2 C20 C21 118.6(5) . .
O2 C20 C25 124.4(5) . .
C21 C20 C25 117.0(5) . .
C22 C21 C20 121.2(6) . .
C22 C21 H21A 119.4 . .
C20 C21 H21A 119.4 . .
C21 C22 C23 121.5(5) . .
C21 C22 H22A 119.2 . .
C23 C22 H22A 119.2 . .
C24 C23 C22 118.7(5) . .
C24 C23 H23A 120.7 . .
C22 C23 H23A 120.7 . .
C23 C24 C25 121.8(6) . .
C23 C24 H24A 119.1 . .
C25 C24 H24A 119.1 . .
C24 C25 C20 119.8(5) . .
C24 C25 C26 116.0(5) . .
C20 C25 C26 124.3(5) . .
N2 C26 C25 126.6(5) . .
N2 C26 H26A 116.7 . .
C25 C26 H26A 116.7 . .
C28 C27 C32 119.3(5) . .
C28 C27 N2 120.8(5) . .
C32 C27 N2 119.6(5) . .
C29 C28 C27 121.5(5) . .
C29 C28 H28A 119.2 . .
C27 C28 H28A 119.2 . .
C30 C29 C28 119.2(6) . .
C30 C29 H29A 120.4 . .
C28 C29 H29A 120.4 . .
C31 C30 C29 120.1(6) . .
C31 C30 H30A 120.0 . .
C29 C30 H30A 120.0 . .
C30 C31 C32 122.0(5) . .
C30 C31 H31A 119.0 . .
C32 C31 H31A 119.0 . .
C31 C32 C27 117.9(5) . .
C31 C32 C33 118.9(5) . .
C27 C32 C33 123.2(5) . .
C38 C33 C34 118.4(6) . .
C38 C33 C32 121.7(5) . .
C34 C33 C32 119.8(5) . .
C35 C34 C33 121.3(6) . .
C35 C34 H34A 119.3 . .
C33 C34 H34A 119.3 . .
C36 C35 C34 120.0(6) . .
C36 C35 H35A 120.0 . .
C34 C35 H35A 120.0 . .
C35 C36 C37 119.2(6) . .
C35 C36 H36A 120.4 . .
C37 C36 H36A 120.4 . .
C36 C37 C38 121.5(7) . .
C36 C37 H37A 119.3 . .
C38 C37 H37A 119.3 . .
C33 C38 C37 119.6(6) . .
C33 C38 H38A 120.2 . .
C37 C38 H38A 120.2 . .
C1M O1M H1M 109.5 . .
O1M C1M H1M1 109.5 . .
O1M C1M H1M2 109.5 . .
H1M1 C1M H1M2 109.5 . .
O1M C1M H1M3 109.5 . .
H1M1 C1M H1M3 109.5 . .
H1M2 C1M H1M3 109.5 . .
C2M O2M H2M 109.5 . .
O2M C2M H2M1 109.5 . .
O2M C2M H2M2 109.5 . .
H2M1 C2M H2M2 109.5 . .
O2M C2M H2M3 109.5 . .
H2M1 C2M H2M3 109.5 . .
H2M2 C2M H2M3 109.5 . .

loop_
_geom_bond_atom_site_label_1
_geom_bond_atom_site_label_2
_geom_bond_distance
_geom_bond_site_symmetry_2
Co1 O2 1.903(4) .
Co1 O1 1.930(4) .
Co1 N1 2.011(5) .
Co1 N2 2.022(5) .
O1 C1 1.323(7) .
O2 C20 1.301(7) .
N1 C7 1.302(7) .
N1 C8 1.420(8) .
N2 C26 1.307(7) .
N2 C27 1.428(7) .
C1 C2 1.410(8) .
C1 C6 1.410(8) .
C2 C3 1.392(8) .
C2 H2A 0.9500 .
C3 C4 1.385(9) .
C3 H3A 0.9500 .
C4 C5 1.375(8) .
C4 H4A 0.9500 .
C5 C6 1.415(7) .
C5 H5A 0.9500 .
C6 C7 1.442(8) .
C7 H7A 0.9500 .
C8 C9 1.397(9) .
C8 C13 1.417(7) .
C9 C10 1.374(9) .
C9 H9A 0.9500 .
C10 C11 1.394(8) .
C10 H10A 0.9500 .
C11 C12 1.382(9) .
C11 H11A 0.9500 .
C12 C13 1.388(8) .
C12 H12A 0.9500 .
C13 C14 1.482(8) .
C14 C15 1.397(8) .
C14 C19 1.420(9) .
C15 C16 1.383(10) .
C15 H15A 0.9500 .
C16 C17 1.405(12) .
C16 H16A 0.9500 .
C17 C18 1.381(12) .
C17 H17A 0.9500 .
C18 C19 1.364(9) .
C18 H18A 0.9500 .
C19 H19A 0.9500 .
C20 C21 1.421(8) .
C20 C25 1.436(8) .
C21 C22 1.377(8) .
C21 H21A 0.9500 .
C22 C23 1.411(9) .
C22 H22A 0.9500 .
C23 C24 1.366(8) .
C23 H23A 0.9500 .
C24 C25 1.416(7) .
C24 H24A 0.9500 .
C25 C26 1.441(8) .
C26 H26A 0.9500 .
C27 C28 1.394(8) .
C27 C32 1.414(7) .
C28 C29 1.387(8) .
C28 H28A 0.9500 .
C29 C30 1.383(8) .
C29 H29A 0.9500 .
C30 C31 1.379(9) .
C30 H30A 0.9500 .
C31 C32 1.397(8) .
C31 H31A 0.9500 .
C32 C33 1.484(8) .
C33 C38 1.389(9) .
C33 C34 1.403(8) .
C34 C35 1.384(9) .
C34 H34A 0.9500 .
C35 C36 1.374(10) .
C35 H35A 0.9500 .
C36 C37 1.387(11) .
C36 H36A 0.9500 .
C37 C38 1.390(9) .
C37 H37A 0.9500 .
C38 H38A 0.9500 .
O1M C1M 1.437(9) .
O1M H1M 0.8400 .
C1M H1M1 0.9800 .
C1M H1M2 0.9800 .
C1M H1M3 0.9800 .
O2M C2M 1.385(9) .
O2M H2M 0.8400 .
C2M H2M1 0.9800 .
C2M H2M2 0.9800 .
C2M H2M3 0.9800 .

loop_
_geom_hbond_atom_site_label_D
_geom_hbond_atom_site_label_H
_geom_hbond_atom_site_label_A
_geom_hbond_distance_DH
_geom_hbond_distance_HA
_geom_hbond_distance_DA
_geom_hbond_angle_DHA
_geom_hbond_site_symmetry_A
_geom_hbond_publ_flag
O1M H1M O1 0.84 1.93 2.769(6) 174.0 . yes
O2M H2M O1M 0.84 2.02 2.819(8) 158.1 . yes
